data_7201316
loop_
_publ_author_name
'Khanpour, Mojtaba'
'Morsali, Ali'

_publ_section_title
;
 Solid state crystal-to-crystal transformation from a monomeric
 structure to 1-D coordination polymers on anion exchange,
;
_journal_issue 12
_journal_name_full CrystEngComm
_journal_page_first 2585
_journal_paper_doi 10.1039/b908362f
_journal_volume 11
_journal_year 2009
_chemical_formula_sum 'C30 H28 N10 S2 Zn'
_chemical_formula_weight 658.15
_chemical_name_systematic
;
?
;
_space_group_IT_number 14
_symmetry_cell_setting monoclinic
_symmetry_space_group_name_Hall '-P 2yn'
_symmetry_space_group_name_H-M 'P 1 21/n 1'
_atom_sites_solution_hydrogens geom
_atom_sites_solution_primary direct
_atom_sites_solution_secondary difmap
_audit_creation_method SHELXL-97
_cell_angle_alpha 90.00
_cell_angle_beta 98.630(3)
_cell_angle_gamma 90.00
_cell_formula_units_Z 2
_cell_length_a 9.5576(5)
_cell_length_b 16.9548(10)
_cell_length_c 9.6533(5)
_cell_measurement_reflns_used 11498
_cell_measurement_temperature 296(2)
_cell_measurement_theta_max 27.45
_cell_measurement_theta_min 2.40
_cell_volume 1546.58(15)
_computing_cell_refinement SMART
_computing_data_collection 'Bruker SMART (1998)'
_computing_data_reduction 'SAINT (1998)'
_computing_molecular_graphics 'SHELXTL (2005)'
_computing_publication_material SHELXTL
_computing_structure_refinement 'SHELXL-97 (Sheldrick, 1997)'
_computing_structure_solution 'SHELXS-97 (Sheldrick, 1990)'
_diffrn_ambient_temperature 296(2)
_diffrn_measured_fraction_theta_full 0.999
_diffrn_measured_fraction_theta_max 0.998
_diffrn_measurement_device_type 'CCD area detector'
_diffrn_measurement_method 'phi and omega scans'
_diffrn_radiation_monochromator graphite
_diffrn_radiation_source 'fine-focus sealed tube'
_diffrn_radiation_type MoK\a
_diffrn_radiation_wavelength 0.71073
_diffrn_reflns_av_R_equivalents 0.0488
_diffrn_reflns_av_sigmaI/netI 0.0307
_diffrn_reflns_limit_h_max 12
_diffrn_reflns_limit_h_min -12
_diffrn_reflns_limit_k_max 21
_diffrn_reflns_limit_k_min -22
_diffrn_reflns_limit_l_max 12
_diffrn_reflns_limit_l_min -12
_diffrn_reflns_number 39569
_diffrn_reflns_theta_full 25.00
_diffrn_reflns_theta_max 27.58
_diffrn_reflns_theta_min 2.40
_exptl_absorpt_coefficient_mu 0.968
_exptl_absorpt_correction_T_max 0.8451
_exptl_absorpt_correction_T_min 0.8226
_exptl_absorpt_correction_type multi-scan
_exptl_absorpt_process_details 'SADABS (Bruker, 1998)'
_exptl_crystal_colour COLOURLESS
_exptl_crystal_density_diffrn 1.413
_exptl_crystal_density_method 'not measured'
_exptl_crystal_description BLOCK
_exptl_crystal_F_000 680
_exptl_crystal_size_max 0.21
_exptl_crystal_size_mid 0.18
_exptl_crystal_size_min 0.18
_refine_diff_density_max 0.882
_refine_diff_density_min -0.694
_refine_diff_density_rms 0.128
_refine_ls_extinction_method none
_refine_ls_goodness_of_fit_ref 1.195
_refine_ls_hydrogen_treatment constr
_refine_ls_matrix_type full
_refine_ls_number_parameters 198
_refine_ls_number_reflns 3576
_refine_ls_number_restraints 0
_refine_ls_restrained_S_all 1.195
_refine_ls_R_factor_all 0.0739
_refine_ls_R_factor_gt 0.0632
_refine_ls_shift/su_max 0.000
_refine_ls_shift/su_mean 0.000
_refine_ls_structure_factor_coef Fsqd
_refine_ls_weighting_details 'calc w=1/[\s^2^(Fo^2^)+(0.0607P)^2^+10.2843P] where P=(Fo^2^+2Fc^2^)/3'
_refine_ls_weighting_scheme calc
_refine_ls_wR_factor_gt 0.2025
_refine_ls_wR_factor_ref 0.2069
_reflns_number_gt 2952
_reflns_number_total 3576
_reflns_threshold_expression >2sigma(I)
_cod_data_source_file b908362f.txt
_cod_data_source_block 3a8kh
_cod_depositor_comments
;
The following automatic conversions were performed:
'_symmetry_cell_setting' value 'MONOCLINIC' changed to 'monoclinic'
according to '/home/saulius/struct/CIF-dictionaries/cif_core.dic'
dictionary named 'cif_core.dic' version 2.4.1 from
2010-06-29.

'_refine_ls_hydrogen_treatment' value 'CONSTR' changed to
'constr' according to '/home/saulius/struct/CIF-dictionaries/cif_core.dic'
dictionary named 'cif_core.dic' version 2.4.1 from 2010-06-29.

Automatic conversion script
Id: cif_fix_enum 1527 2010-12-29 10:47:43Z saulius 
;
_cod_original_sg_symbol_H-M P2(1)/n
_cod_database_code 7201316

loop_
_symmetry_equiv_pos_as_xyz
'x, y, z'
'-x+1/2, y+1/2, -z+1/2'
'-x, -y, -z'
'x-1/2, -y-1/2, z-1/2'

loop_
_atom_site_label
_atom_site_type_symbol
_atom_site_fract_x
_atom_site_fract_y
_atom_site_fract_z
_atom_site_U_iso_or_equiv
_atom_site_adp_type
_atom_site_occupancy
_atom_site_symmetry_multiplicity
_atom_site_calc_flag
_atom_site_refinement_flags
_atom_site_disorder_assembly
_atom_site_disorder_group
Zn1 Zn 0.0000 0.0000 0.0000 0.0215(2) Uani 1 2 d S . .
C1 C -0.2280(6) 0.0819(3) 0.1520(6) 0.0275(11) Uani 1 1 d . . .
H1 H -0.1663 0.0651 0.2302 0.033 Uiso 1 1 calc R . .
C2 C -0.3526(6) 0.1210(3) 0.1724(6) 0.0308(12) Uani 1 1 d . . .
H2 H -0.3732 0.1312 0.2618 0.037 Uiso 1 1 calc R . .
C3 C -0.4448(6) 0.1441(3) 0.0523(6) 0.0309(12) Uani 1 1 d . . .
H3 H -0.5291 0.1693 0.0623 0.037 Uiso 1 1 calc R . .
C4 C -0.4136(6) 0.1304(3) -0.0778(6) 0.0255(11) Uani 1 1 d . . .
C5 C -0.2848(5) 0.0920(3) -0.0864(5) 0.0252(10) Uani 1 1 d . . .
H5 H -0.2613 0.0830 -0.1751 0.030 Uiso 1 1 calc R . .
C6 C -0.5079(5) 0.1532(3) -0.2093(5) 0.0245(10) Uani 1 1 d . . .
C7 C -0.6329(7) 0.2058(4) -0.2031(6) 0.0398(15) Uani 1 1 d . . .
H7A H -0.6530 0.2352 -0.2887 0.060 Uiso 1 1 calc R . .
H7B H -0.6120 0.2416 -0.1257 0.060 Uiso 1 1 calc R . .
H7C H -0.7136 0.1743 -0.1910 0.060 Uiso 1 1 calc R . .
C8 C -0.8616(5) 0.1647(3) -0.9117(5) 0.0258(11) Uani 1 1 d . . .
H8 H -0.9112 0.1787 -0.9985 0.031 Uiso 1 1 calc R . .
C9 C -0.7770(6) 0.2210(3) -0.8363(6) 0.0268(11) Uani 1 1 d . . .
H9 H -0.7707 0.2715 -0.8725 0.032 Uiso 1 1 calc R . .
C10 C -0.7020(5) 0.2018(3) -0.7070(5) 0.0221(10) Uani 1 1 d . . .
H10 H -0.6431 0.2386 -0.6559 0.027 Uiso 1 1 calc R . .
C11 C -0.7167(5) 0.1252(3) -0.6542(5) 0.0214(10) Uani 1 1 d . . .
C12 C -0.8063(5) 0.0735(3) -0.7368(5) 0.0250(10) Uani 1 1 d . . .
H12 H -0.8192 0.0236 -0.7007 0.030 Uiso 1 1 calc R . .
C13 C -0.6423(5) 0.0993(3) -0.5148(5) 0.0224(10) Uani 1 1 d . . .
C14 C -0.6719(6) 0.0183(3) -0.4618(6) 0.0279(11) Uani 1 1 d . . .
H14A H -0.6135 0.0093 -0.3733 0.042 Uiso 1 1 calc R . .
H14B H -0.6512 -0.0207 -0.5280 0.042 Uiso 1 1 calc R . .
H14C H -0.7697 0.0147 -0.4504 0.042 Uiso 1 1 calc R . .
C15 C 0.0096(5) 0.0954(3) -0.2907(5) 0.0241(10) Uani 1 1 d . . .
N1 N -0.1940(5) 0.0676(3) 0.0237(4) 0.0242(9) Uani 1 1 d . . .
N2 N -0.4762(4) 0.1239(3) -0.3237(4) 0.0243(9) Uani 1 1 d . . .
N3 N -0.5549(5) 0.1491(3) -0.4488(4) 0.0243(9) Uani 1 1 d . . .
N4 N -0.8755(4) 0.0904(3) -0.8650(4) 0.0237(9) Uani 1 1 d . . .
N5 N 0.0215(5) 0.0666(3) -0.1794(4) 0.0254(9) Uani 1 1 d . . .
S1 S -0.00744(17) 0.13491(9) -0.44559(15) 0.0359(4) Uani 1 1 d . . .

loop_
_atom_site_aniso_label
_atom_site_aniso_U_11
_atom_site_aniso_U_22
_atom_site_aniso_U_33
_atom_site_aniso_U_23
_atom_site_aniso_U_13
_atom_site_aniso_U_12
Zn1 0.0207(4) 0.0242(4) 0.0186(4) 0.0031(3) 0.0002(3) -0.0006(3)
C1 0.026(3) 0.031(3) 0.025(2) 0.003(2) 0.001(2) -0.002(2)
C2 0.040(3) 0.031(3) 0.021(2) -0.001(2) 0.005(2) 0.001(2)
C3 0.031(3) 0.024(3) 0.036(3) 0.002(2) 0.000(2) 0.006(2)
C4 0.027(3) 0.016(2) 0.031(3) 0.0005(19) -0.004(2) -0.0011(19)
C5 0.023(2) 0.027(3) 0.024(2) -0.003(2) -0.0007(19) 0.001(2)
C6 0.023(2) 0.022(2) 0.026(2) -0.004(2) -0.0025(19) 0.000(2)
C7 0.036(3) 0.047(4) 0.033(3) -0.010(3) -0.006(2) 0.019(3)
C8 0.024(2) 0.029(3) 0.023(2) 0.003(2) 0.0001(19) 0.004(2)
C9 0.028(3) 0.021(2) 0.031(3) 0.005(2) 0.004(2) 0.003(2)
C10 0.021(2) 0.021(2) 0.025(2) -0.0024(19) 0.0045(18) 0.0007(19)
C11 0.019(2) 0.023(2) 0.023(2) -0.0005(19) 0.0024(18) 0.0014(18)
C12 0.025(2) 0.022(2) 0.026(2) 0.003(2) 0.000(2) 0.001(2)
C13 0.022(2) 0.025(2) 0.020(2) -0.0013(19) 0.0022(18) 0.0001(19)
C14 0.028(3) 0.027(3) 0.027(3) 0.002(2) -0.003(2) 0.000(2)
C15 0.019(2) 0.022(2) 0.031(3) -0.005(2) 0.0030(19) 0.0017(19)
N1 0.024(2) 0.025(2) 0.023(2) 0.0004(17) 0.0017(16) -0.0014(17)
N2 0.021(2) 0.028(2) 0.023(2) 0.0027(17) -0.0011(16) -0.0010(17)
N3 0.024(2) 0.024(2) 0.023(2) -0.0011(17) -0.0013(17) 0.0027(17)
N4 0.022(2) 0.024(2) 0.024(2) 0.0006(17) -0.0003(16) -0.0005(17)
N5 0.026(2) 0.027(2) 0.022(2) 0.0015(17) 0.0012(17) -0.0010(18)
S1 0.0416(8) 0.0392(8) 0.0275(7) 0.0116(6) 0.0074(6) 0.0095(6)

loop_
_atom_type_symbol
_atom_type_description
_atom_type_scat_dispersion_real
_atom_type_scat_dispersion_imag
_atom_type_scat_source
C C 0.0033 0.0016 'International Tables Vol C Tables 4.2.6.8 and 6.1.1.4'
H H 0.0000 0.0000 'International Tables Vol C Tables 4.2.6.8 and 6.1.1.4'
N N 0.0061 0.0033 'International Tables Vol C Tables 4.2.6.8 and 6.1.1.4'
S S 0.1246 0.1234 'International Tables Vol C Tables 4.2.6.8 and 6.1.1.4'
Zn Zn 0.2839 1.4301 'International Tables Vol C Tables 4.2.6.8 and 6.1.1.4'

loop_
_geom_angle_atom_site_label_1
_geom_angle_atom_site_label_2
_geom_angle_atom_site_label_3
_geom_angle
_geom_angle_site_symmetry_1
_geom_angle_site_symmetry_3
_geom_angle_publ_flag
N5 Zn1 N5 180.0(2) 3 . ?
N5 Zn1 N1 89.63(16) 3 3 ?
N5 Zn1 N1 90.37(16) . 3 ?
N5 Zn1 N1 90.37(16) 3 . ?
N5 Zn1 N1 89.63(16) . . ?
N1 Zn1 N1 180.0(2) 3 . ?
N5 Zn1 N4 89.88(16) 3 1_656 ?
N5 Zn1 N4 90.12(16) . 1_656 ?
N1 Zn1 N4 91.96(16) 3 1_656 ?
N1 Zn1 N4 88.04(16) . 1_656 ?
N5 Zn1 N4 90.12(16) 3 3_454 ?
N5 Zn1 N4 89.88(16) . 3_454 ?
N1 Zn1 N4 88.04(16) 3 3_454 ?
N1 Zn1 N4 91.96(16) . 3_454 ?
N4 Zn1 N4 180.0(3) 1_656 3_454 ?
N1 C1 C2 122.7(5) . . ?
N1 C1 H1 118.7 . . ?
C2 C1 H1 118.7 . . ?
C1 C2 C3 117.3(5) . . ?
C1 C2 H2 121.4 . . ?
C3 C2 H2 121.4 . . ?
C4 C3 C2 121.3(5) . . ?
C4 C3 H3 119.3 . . ?
C2 C3 H3 119.3 . . ?
C3 C4 C5 116.8(5) . . ?
C3 C4 C6 123.7(5) . . ?
C5 C4 C6 119.5(5) . . ?
N1 C5 C4 124.6(5) . . ?
N1 C5 H5 117.7 . . ?
C4 C5 H5 117.7 . . ?
N2 C6 C4 116.1(5) . . ?
N2 C6 C7 123.7(5) . . ?
C4 C6 C7 120.2(5) . . ?
C6 C7 H7A 109.5 . . ?
C6 C7 H7B 109.5 . . ?
H7A C7 H7B 109.5 . . ?
C6 C7 H7C 109.5 . . ?
H7A C7 H7C 109.5 . . ?
H7B C7 H7C 109.5 . . ?
N4 C8 C9 123.1(5) . . ?
N4 C8 H8 118.4 . . ?
C9 C8 H8 118.4 . . ?
C10 C9 C8 119.6(5) . . ?
C10 C9 H9 120.2 . . ?
C8 C9 H9 120.2 . . ?
C9 C10 C11 118.5(5) . . ?
C9 C10 H10 120.7 . . ?
C11 C10 H10 120.7 . . ?
C12 C11 C10 117.4(4) . . ?
C12 C11 C13 120.1(5) . . ?
C10 C11 C13 122.5(4) . . ?
N4 C12 C11 124.7(5) . . ?
N4 C12 H12 117.6 . . ?
C11 C12 H12 117.6 . . ?
N3 C13 C11 116.1(5) . . ?
N3 C13 C14 124.8(5) . . ?
C11 C13 C14 119.1(4) . . ?
C13 C14 H14A 109.5 . . ?
C13 C14 H14B 109.5 . . ?
H14A C14 H14B 109.5 . . ?
C13 C14 H14C 109.5 . . ?
H14A C14 H14C 109.5 . . ?
H14B C14 H14C 109.5 . . ?
N5 C15 S1 179.7(5) . . ?
C5 N1 C1 117.3(5) . . ?
C5 N1 Zn1 122.1(4) . . ?
C1 N1 Zn1 120.5(3) . . ?
C6 N2 N3 117.4(4) . . ?
C13 N3 N2 117.0(4) . . ?
C12 N4 C8 116.5(4) . . ?
C12 N4 Zn1 122.4(3) . 1_454 ?
C8 N4 Zn1 121.0(3) . 1_454 ?
C15 N5 Zn1 166.4(4) . . ?

loop_
_geom_bond_atom_site_label_1
_geom_bond_atom_site_label_2
_geom_bond_distance
_geom_bond_site_symmetry_2
_geom_bond_publ_flag
Zn1 N5 2.103(4) 3 ?
Zn1 N5 2.103(4) . ?
Zn1 N1 2.220(4) 3 ?
Zn1 N1 2.220(4) . ?
Zn1 N4 2.236(4) 1_656 ?
Zn1 N4 2.236(4) 3_454 ?
C1 N1 1.349(7) . ?
C1 C2 1.402(8) . ?
C1 H1 0.9300 . ?
C2 C3 1.403(7) . ?
C2 H2 0.9300 . ?
C3 C4 1.354(8) . ?
C3 H3 0.9300 . ?
C4 C5 1.406(7) . ?
C4 C6 1.493(7) . ?
C5 N1 1.333(6) . ?
C5 H5 0.9300 . ?
C6 N2 1.289(7) . ?
C6 C7 1.499(7) . ?
C7 H7A 0.9600 . ?
C7 H7B 0.9600 . ?
C7 H7C 0.9600 . ?
C8 N4 1.350(7) . ?
C8 C9 1.386(7) . ?
C8 H8 0.9300 . ?
C9 C10 1.382(7) . ?
C9 H9 0.9300 . ?
C10 C11 1.411(7) . ?
C10 H10 0.9300 . ?
C11 C12 1.389(7) . ?
C11 C13 1.490(7) . ?
C12 N4 1.344(6) . ?
C12 H12 0.9300 . ?
C13 N3 1.288(6) . ?
C13 C14 1.506(7) . ?
C14 H14A 0.9600 . ?
C14 H14B 0.9600 . ?
C14 H14C 0.9600 . ?
C15 N5 1.170(7) . ?
C15 S1 1.624(6) . ?
N2 N3 1.390(6) . ?
N4 Zn1 2.236(4) 1_454 ?
